data_4064484
loop_
_publ_author_name
'Miyazaki, Takamasa'
'Tanabe, Yoshiaki'
'Yuki, Masahiro'
'Miyake, Yoshihiro'
'Nishibayashi, Yoshiaki'

_publ_section_title
;
 Synthesis of Group IV (Zr, Hf)&#x2212;Group VIII (Fe, Ru)
 Heterobimetallic Complexes Bearing Metallocenyl Diphosphine Moieties and
 Their Application to Catalytic Dehydrogenation of Amine&#x2212;Boranes
;
_journal_issue 8
_journal_name_full Organometallics
_journal_page_first 2394
_journal_paper_doi 10.1021/om200127r
_journal_volume 30
_journal_year 2011
_chemical_formula_moiety 'C28 H44 P2 Ru Zr '
_chemical_formula_sum 'C28 H44 P2 Ru Zr'
_chemical_formula_weight 634.89
_space_group_IT_number 15
_symmetry_cell_setting monoclinic
_symmetry_Int_Tables_number 15
_symmetry_space_group_name_Hall '-C 2yc'
_symmetry_space_group_name_H-M 'C 1 2/c 1'
_cell_angle_alpha 90.0000
_cell_angle_beta 91.9440(16)
_cell_angle_gamma 90.0000
_cell_formula_units_Z 8
_cell_length_a 25.3060(12)
_cell_length_b 10.2628(4)
_cell_length_c 20.6056(8)
_cell_measurement_reflns_used 13740
_cell_measurement_temperature 173.1
_cell_measurement_theta_max 27.4
_cell_measurement_theta_min 3.1
_cell_volume 5348.4(4)
_computing_cell_refinement PROCESS-AUTO
_computing_data_collection PROCESS-AUTO
_computing_data_reduction CrystalStructure
_computing_publication_material 'CrystalStructure 3.8'
_computing_structure_refinement CRYSTALS
_computing_structure_solution SIR97
_diffrn_ambient_temperature 173.1
_diffrn_detector_area_resol_mean 10.00
_diffrn_measured_fraction_theta_full 0.997
_diffrn_measured_fraction_theta_max 0.997
_diffrn_measurement_device_type 'Rigaku RAXIS-RAPID'
_diffrn_measurement_method \w
_diffrn_radiation_type 'Mo K\a'
_diffrn_radiation_wavelength 0.71075
_diffrn_reflns_av_R_equivalents 0.122
_diffrn_reflns_limit_h_max 32
_diffrn_reflns_limit_h_min -31
_diffrn_reflns_limit_k_max 13
_diffrn_reflns_limit_k_min -13
_diffrn_reflns_limit_l_max 26
_diffrn_reflns_limit_l_min -26
_diffrn_reflns_number 25666
_diffrn_reflns_theta_full 27.44
_diffrn_reflns_theta_max 27.44
_exptl_absorpt_coefficient_mu 1.089
_exptl_absorpt_correction_T_max 0.947
_exptl_absorpt_correction_T_min 0.627
_exptl_absorpt_correction_type multi-scan
_exptl_absorpt_process_details
;
    Higashi, T. (1995). Program for Absorption Correction.
    Rigaku Corporation, Tokyo, Japan.
;
_exptl_crystal_colour brown
_exptl_crystal_density_diffrn 1.577
_exptl_crystal_density_method 'not measured'
_exptl_crystal_description block
_exptl_crystal_F_000 2608.00
_exptl_crystal_size_max 0.20
_exptl_crystal_size_mid 0.10
_exptl_crystal_size_min 0.05
_refine_diff_density_max 2.19
_refine_diff_density_min -3.17
_refine_ls_extinction_coef 117(15)
_refine_ls_extinction_method 'Larson (1970) Crystallographic Computing eq. 22'
_refine_ls_goodness_of_fit_ref 1.000
_refine_ls_number_parameters 333
_refine_ls_number_reflns 6108
_refine_ls_R_factor_gt 0.0617
_refine_ls_shift/su_max 0.0000
_refine_ls_structure_factor_coef Fsqd
_refine_ls_weighting_details 'w = 1/[1.4320\s(Fo^2^)]/(4Fo^2^)'
_refine_ls_weighting_scheme calc
_refine_ls_wR_factor_ref 0.1599
_reflns_number_gt 2721
_reflns_number_total 6108
_reflns_threshold_expression F^2^>2.0\s(F^2^)
_cod_data_source_file om200127r_si_002.cif
_cod_data_source_block '_8a'
_cod_original_formula_sum 'C28 H44 P2 Ru Zr '
_cod_database_code 4064484

loop_
_symmetry_equiv_pos_site_id
_symmetry_equiv_pos_as_xyz
1 +X,+Y,+Z
2 -X,+Y,1/2-Z
3 -X,-Y,-Z
4 +X,-Y,1/2+Z
5 1/2+X,1/2+Y,+Z
6 1/2-X,1/2+Y,1/2-Z
7 1/2-X,1/2-Y,-Z
8 1/2+X,1/2-Y,1/2+Z

loop_
_atom_site_label
_atom_site_type_symbol
_atom_site_fract_x
_atom_site_fract_y
_atom_site_fract_z
_atom_site_U_iso_or_equiv
_atom_site_adp_type
_atom_site_occupancy
_atom_site_symmetry_multiplicity
_atom_site_calc_flag
_atom_site_refinement_flags
Ru(1) Ru 0.35622(3) 0.31551(7) 0.34643(4) 0.0274(2) Uani 1.00 1 d .
Zr(1) Zr 0.45357(4) 0.51654(8) 0.30238(4) 0.0267(2) Uani 1.00 1 d .
P(1) P 0.34647(10) 0.5177(2) 0.39494(12) 0.0313(7) Uani 1.00 1 d .
P(2) P 0.43080(10) 0.2579(2) 0.40639(11) 0.0263(6) Uani 1.00 1 d .
C(1) C 0.3807(3) 0.6391(7) 0.3492(4) 0.029(2) Uani 1.00 1 d .
C(2) C 0.4283(3) 0.7102(8) 0.3661(4) 0.035(2) Uani 1.00 1 d .
C(3) C 0.4485(4) 0.7639(8) 0.3088(4) 0.036(2) Uani 1.00 1 d .
C(4) C 0.4150(4) 0.7299(9) 0.2576(4) 0.037(3) Uani 1.00 1 d .
C(5) C 0.3740(3) 0.6535(8) 0.2803(4) 0.033(2) Uani 1.00 1 d .
C(6) C 0.3701(3) 0.5534(8) 0.4790(4) 0.035(2) Uani 1.00 1 d .
C(7) C 0.3594(4) 0.6898(10) 0.5072(4) 0.056(3) Uani 1.00 1 d .
C(8) C 0.2814(3) 0.5965(9) 0.3963(4) 0.039(3) Uani 1.00 1 d .
C(9) C 0.2432(4) 0.5350(10) 0.4434(4) 0.053(3) Uani 1.00 1 d .
C(10) C 0.4865(3) 0.3542(8) 0.3840(3) 0.028(2) Uani 1.00 1 d .
C(11) C 0.5053(3) 0.4752(8) 0.4067(3) 0.025(2) Uani 1.00 1 d .
C(12) C 0.5390(3) 0.5296(9) 0.3613(4) 0.031(2) Uani 1.00 1 d .
C(13) C 0.5432(3) 0.4471(8) 0.3069(4) 0.032(2) Uani 1.00 1 d .
C(14) C 0.5119(3) 0.3356(8) 0.3228(3) 0.024(2) Uani 1.00 1 d .
C(15) C 0.4330(3) 0.2570(9) 0.4954(4) 0.035(2) Uani 1.00 1 d .
C(16) C 0.3871(3) 0.1829(10) 0.5240(4) 0.049(3) Uani 1.00 1 d .
C(17) C 0.4569(3) 0.0934(8) 0.3907(4) 0.040(3) Uani 1.00 1 d .
C(18) C 0.5137(4) 0.0636(9) 0.4129(4) 0.048(3) Uani 1.00 1 d .
C(19) C 0.3130(3) 0.2670(8) 0.2528(4) 0.031(2) Uani 1.00 1 d .
C(20) C 0.2745(3) 0.2939(8) 0.2976(4) 0.027(2) Uani 1.00 1 d .
C(21) C 0.2792(3) 0.1989(8) 0.3502(4) 0.027(2) Uani 1.00 1 d .
C(22) C 0.3206(3) 0.1153(8) 0.3345(4) 0.033(2) Uani 1.00 1 d .
C(23) C 0.3423(3) 0.1567(9) 0.2745(4) 0.036(2) Uani 1.00 1 d .
C(24) C 0.3201(3) 0.3322(9) 0.1887(4) 0.040(3) Uani 1.00 1 d .
C(25) C 0.2290(3) 0.3843(9) 0.2867(4) 0.048(3) Uani 1.00 1 d .
C(26) C 0.2397(3) 0.1737(10) 0.4017(4) 0.047(3) Uani 1.00 1 d .
C(27) C 0.3307(3) -0.0123(8) 0.3689(4) 0.039(3) Uani 1.00 1 d .
C(28) C 0.3829(3) 0.0869(10) 0.2354(4) 0.049(3) Uani 1.00 1 d .
H(1) H 0.3920 0.3540 0.2940 0.0312 Uiso 1.00 1 c .
H(2) H 0.4435 0.7195 0.4086 0.042 Uiso 1.00 1 c R
H(3) H 0.4798 0.8145 0.3062 0.043 Uiso 1.00 1 c R
H(4) H 0.4192 0.7545 0.2136 0.045 Uiso 1.00 1 c R
H(5) H 0.3460 0.6170 0.2543 0.040 Uiso 1.00 1 c R
H(6) H 0.3540 0.4918 0.5065 0.042 Uiso 1.00 1 c R
H(7) H 0.4073 0.5409 0.4807 0.042 Uiso 1.00 1 c R
H(8) H 0.3879 0.7463 0.4977 0.067 Uiso 1.00 1 c R
H(9) H 0.3563 0.6836 0.5529 0.067 Uiso 1.00 1 c R
H(10) H 0.3275 0.7235 0.4883 0.067 Uiso 1.00 1 c R
H(11) H 0.2865 0.6851 0.4084 0.047 Uiso 1.00 1 c R
H(12) H 0.2657 0.5924 0.3539 0.047 Uiso 1.00 1 c R
H(13) H 0.2233 0.4685 0.4216 0.064 Uiso 1.00 1 c R
H(14) H 0.2198 0.5998 0.4585 0.064 Uiso 1.00 1 c R
H(15) H 0.2626 0.4984 0.4792 0.064 Uiso 1.00 1 c R
H(16) H 0.4965 0.5143 0.4467 0.030 Uiso 1.00 1 c R
H(17) H 0.5566 0.6108 0.3664 0.037 Uiso 1.00 1 c R
H(18) H 0.5623 0.4619 0.2687 0.039 Uiso 1.00 1 c R
H(19) H 0.5082 0.2598 0.2966 0.028 Uiso 1.00 1 c R
H(20) H 0.4652 0.2173 0.5101 0.042 Uiso 1.00 1 c R
H(21) H 0.4321 0.3445 0.5103 0.042 Uiso 1.00 1 c R
H(22) H 0.3584 0.2411 0.5301 0.059 Uiso 1.00 1 c R
H(23) H 0.3980 0.1463 0.5646 0.059 Uiso 1.00 1 c R
H(24) H 0.3761 0.1153 0.4952 0.059 Uiso 1.00 1 c R
H(25) H 0.4348 0.0330 0.4117 0.048 Uiso 1.00 1 c R
H(26) H 0.4544 0.0796 0.3451 0.048 Uiso 1.00 1 c R
H(27) H 0.5369 0.0841 0.3790 0.058 Uiso 1.00 1 c R
H(28) H 0.5169 -0.0263 0.4233 0.058 Uiso 1.00 1 c R
H(29) H 0.5229 0.1144 0.4501 0.058 Uiso 1.00 1 c R
H(30) H 0.2964 0.4035 0.1843 0.049 Uiso 1.00 1 c R
H(31) H 0.3131 0.2715 0.1547 0.049 Uiso 1.00 1 c R
H(32) H 0.3554 0.3628 0.1864 0.049 Uiso 1.00 1 c R
H(33) H 0.2061 0.3786 0.3222 0.058 Uiso 1.00 1 c R
H(34) H 0.2101 0.3608 0.2478 0.058 Uiso 1.00 1 c R
H(35) H 0.2416 0.4711 0.2831 0.058 Uiso 1.00 1 c R
H(36) H 0.2498 0.0980 0.4256 0.057 Uiso 1.00 1 c R
H(37) H 0.2057 0.1608 0.3817 0.057 Uiso 1.00 1 c R
H(38) H 0.2387 0.2464 0.4301 0.057 Uiso 1.00 1 c R
H(39) H 0.3575 -0.0590 0.3475 0.047 Uiso 1.00 1 c R
H(40) H 0.2991 -0.0624 0.3681 0.047 Uiso 1.00 1 c R
H(41) H 0.3419 0.0039 0.4126 0.047 Uiso 1.00 1 c R
H(42) H 0.3873 0.1317 0.1956 0.058 Uiso 1.00 1 c R
H(43) H 0.3713 0.0004 0.2267 0.058 Uiso 1.00 1 c R
H(44) H 0.4156 0.0846 0.2593 0.058 Uiso 1.00 1 c R

loop_
_atom_site_aniso_label
_atom_site_aniso_U_11
_atom_site_aniso_U_22
_atom_site_aniso_U_33
_atom_site_aniso_U_12
_atom_site_aniso_U_13
_atom_site_aniso_U_23
Ru(1) 0.0266(4) 0.0268(4) 0.0287(4) 0.0010(3) -0.0006(3) -0.0001(3)
Zr(1) 0.0286(5) 0.0252(5) 0.0262(5) 0.0010(4) -0.0014(3) -0.0001(3)
P(1) 0.0312(15) 0.0280(14) 0.0349(14) 0.0035(11) 0.0033(11) -0.0009(11)
P(2) 0.0246(14) 0.0286(13) 0.0255(12) 0.0009(10) -0.0019(10) 0.0005(10)
C(1) 0.048(6) 0.015(4) 0.024(4) 0.008(4) 0.005(4) -0.008(3)
C(2) 0.035(6) 0.032(5) 0.037(5) 0.012(4) -0.002(4) -0.003(4)
C(3) 0.045(6) 0.010(4) 0.053(6) -0.003(4) 0.012(5) -0.008(4)
C(4) 0.041(6) 0.038(6) 0.032(5) 0.001(5) 0.002(4) 0.001(4)
C(5) 0.033(5) 0.025(5) 0.040(5) 0.003(4) 0.003(4) -0.001(4)
C(6) 0.029(5) 0.039(5) 0.036(5) 0.007(4) -0.006(4) 0.006(4)
C(7) 0.078(9) 0.050(7) 0.040(6) 0.014(6) 0.006(6) -0.011(5)
C(8) 0.025(5) 0.039(6) 0.054(6) 0.002(4) -0.001(4) -0.001(5)
C(9) 0.054(7) 0.050(7) 0.057(7) 0.002(6) 0.015(6) -0.001(5)
C(10) 0.036(5) 0.027(5) 0.020(4) 0.004(4) -0.013(4) 0.005(3)
C(11) 0.024(5) 0.034(5) 0.017(4) 0.006(4) -0.007(3) 0.001(3)
C(12) 0.031(5) 0.033(5) 0.028(4) -0.007(4) -0.000(4) -0.003(4)
C(13) 0.035(5) 0.034(5) 0.029(5) 0.013(4) 0.002(4) 0.002(4)
C(14) 0.033(5) 0.022(4) 0.016(4) 0.003(4) 0.001(3) 0.008(3)
C(15) 0.029(5) 0.041(6) 0.036(5) 0.005(4) 0.003(4) -0.006(4)
C(16) 0.035(6) 0.061(7) 0.051(6) -0.006(6) 0.004(5) 0.010(5)
C(17) 0.039(6) 0.034(5) 0.046(6) 0.003(5) -0.002(5) -0.002(4)
C(18) 0.048(7) 0.043(6) 0.054(6) 0.020(5) 0.005(5) 0.011(5)
C(19) 0.033(6) 0.027(5) 0.035(5) -0.006(4) -0.003(4) 0.009(4)
C(20) 0.015(4) 0.031(5) 0.036(5) -0.003(4) -0.009(4) 0.005(4)
C(21) 0.014(4) 0.034(5) 0.033(5) -0.009(4) -0.011(3) -0.005(4)
C(22) 0.033(5) 0.024(5) 0.041(5) 0.001(4) -0.006(4) 0.010(4)
C(23) 0.035(6) 0.039(6) 0.034(5) -0.004(4) 0.005(4) -0.012(4)
C(24) 0.049(6) 0.040(6) 0.032(5) -0.015(5) -0.003(4) 0.004(4)
C(25) 0.033(6) 0.049(6) 0.061(7) 0.007(5) -0.025(5) 0.007(5)
C(26) 0.039(6) 0.052(7) 0.051(6) -0.002(5) 0.000(5) 0.012(5)
C(27) 0.042(6) 0.033(5) 0.043(6) -0.000(4) 0.002(4) -0.007(4)
C(28) 0.043(7) 0.053(7) 0.050(6) -0.012(5) -0.000(5) -0.029(5)

loop_
_atom_type_symbol
_atom_type_description
_atom_type_scat_dispersion_real
_atom_type_scat_dispersion_imag
_atom_type_scat_source
C C 0.003 0.002
;
International Tables for Crystallography
(1992, Vol. C, Tables 4.2.6.8 and 6.1.1.4)
;
H H 0.000 0.000
;
International Tables for Crystallography
(1992, Vol. C, Table 6.1.1.4)
;
P P 0.102 0.094
;
International Tables for Crystallography
(1992, Vol. C, Tables 4.2.6.8 and 6.1.1.4)
;
Zr Zr -2.967 0.560
;
International Tables for Crystallography
(1992, Vol. C, Tables 4.2.6.8 and 6.1.1.4)
;
Ru Ru -1.259 0.836
;
International Tables for Crystallography
(1992, Vol. C, Tables 4.2.6.8 and 6.1.1.4)
;

loop_
_geom_angle_atom_site_label_1
_geom_angle_atom_site_label_2
_geom_angle_atom_site_label_3
_geom_angle
_geom_angle_publ_flag
_geom_angle_site_symmetry_1
_geom_angle_site_symmetry_3
P(1) Ru(1) P(2) 95.50(9) yes . .
P(1) Ru(1) C(19) 120.9(2) yes . .
P(1) Ru(1) C(20) 99.7(2) yes . .
P(1) Ru(1) C(21) 110.5(2) yes . .
P(1) Ru(1) C(22) 144.5(2) yes . .
P(1) Ru(1) C(23) 157.9(2) yes . .
P(2) Ru(1) C(19) 140.7(2) yes . .
P(2) Ru(1) C(20) 158.2(2) yes . .
P(2) Ru(1) C(21) 122.1(2) yes . .
P(2) Ru(1) C(22) 98.2(2) yes . .
P(2) Ru(1) C(23) 106.2(2) yes . .
C(19) Ru(1) C(20) 35.8(3) yes . .
C(19) Ru(1) C(21) 61.4(3) yes . .
C(19) Ru(1) C(22) 61.5(3) yes . .
C(19) Ru(1) C(23) 37.0(3) yes . .
C(20) Ru(1) C(21) 37.2(3) yes . .
C(20) Ru(1) C(22) 60.7(3) yes . .
C(20) Ru(1) C(23) 60.9(3) yes . .
C(21) Ru(1) C(22) 35.9(3) yes . .
C(21) Ru(1) C(23) 61.6(3) yes . .
C(22) Ru(1) C(23) 37.4(3) yes . .
Zr(1) Zr(1) C(1) 146.25(19) yes 2_655 .
Zr(1) Zr(1) C(2) 124.0(2) yes 2_655 .
Zr(1) Zr(1) C(3) 94.2(2) yes 2_655 .
Zr(1) Zr(1) C(4) 92.1(2) yes 2_655 .
Zr(1) Zr(1) C(5) 118.6(2) yes 2_655 .
Zr(1) Zr(1) C(10) 102.4(2) yes 2_655 .
Zr(1) Zr(1) C(11) 101.61(19) yes 2_655 .
Zr(1) Zr(1) C(12) 71.5(2) yes 2_655 .
Zr(1) Zr(1) C(13) 46.7(2) yes 2_655 .
Zr(1) Zr(1) C(13) 47.0(2) yes 2_655 2_655
Zr(1) Zr(1) C(14) 70.23(19) yes 2_655 .
C(1) Zr(1) C(2) 33.9(3) yes . .
C(1) Zr(1) C(3) 55.2(3) yes . .
C(1) Zr(1) C(4) 54.6(2) yes . .
C(1) Zr(1) C(5) 33.6(2) yes . .
C(1) Zr(1) C(10) 108.4(2) yes . .
C(1) Zr(1) C(11) 97.3(2) yes . .
C(1) Zr(1) C(12) 116.1(2) yes . .
C(1) Zr(1) C(13) 150.0(2) yes . .
C(1) Zr(1) C(13) 125.3(3) yes . 2_655
C(1) Zr(1) C(14) 142.4(2) yes . .
C(2) Zr(1) C(3) 32.7(3) yes . .
C(2) Zr(1) C(4) 53.3(3) yes . .
C(2) Zr(1) C(5) 54.6(2) yes . .
C(2) Zr(1) C(10) 105.4(2) yes . .
C(2) Zr(1) C(11) 79.5(2) yes . .
C(2) Zr(1) C(12) 86.2(3) yes . .
C(2) Zr(1) C(13) 118.9(3) yes . .
C(2) Zr(1) C(13) 139.8(3) yes . 2_655
C(2) Zr(1) C(14) 134.1(2) yes . .
C(3) Zr(1) C(4) 31.3(3) yes . .
C(3) Zr(1) C(5) 53.4(3) yes . .
C(3) Zr(1) C(10) 130.4(2) yes . .
C(3) Zr(1) C(11) 98.6(2) yes . .
C(3) Zr(1) C(12) 88.0(3) yes . .
C(3) Zr(1) C(13) 110.3(3) yes . .
C(3) Zr(1) C(13) 110.7(3) yes . 2_655
C(3) Zr(1) C(14) 142.6(2) yes . .
C(4) Zr(1) C(5) 32.1(3) yes . .
C(4) Zr(1) C(10) 158.7(2) yes . .
C(4) Zr(1) C(11) 129.4(2) yes . .
C(4) Zr(1) C(12) 116.9(3) yes . .
C(4) Zr(1) C(13) 128.6(3) yes . .
C(4) Zr(1) C(13) 86.5(3) yes . 2_655
C(4) Zr(1) C(14) 162.0(2) yes . .
C(5) Zr(1) C(10) 138.8(2) yes . .
C(5) Zr(1) C(11) 130.3(2) yes . .
C(5) Zr(1) C(12) 139.2(2) yes . .
C(5) Zr(1) C(13) 160.6(3) yes . .
C(5) Zr(1) C(13) 92.9(3) yes . 2_655
C(5) Zr(1) C(14) 163.6(2) yes . .
C(10) Zr(1) C(11) 32.6(2) yes . .
C(10) Zr(1) C(12) 55.4(2) yes . .
C(10) Zr(1) C(13) 58.4(2) yes . .
C(10) Zr(1) C(13) 114.8(2) yes . 2_655
C(10) Zr(1) C(14) 34.3(2) yes . .
C(11) Zr(1) C(12) 32.8(2) yes . .
C(11) Zr(1) C(13) 56.5(2) yes . .
C(11) Zr(1) C(13) 136.8(2) yes . 2_655
C(11) Zr(1) C(14) 54.6(2) yes . .
C(12) Zr(1) C(13) 33.9(2) yes . .
C(12) Zr(1) C(13) 115.5(3) yes . 2_655
C(12) Zr(1) C(14) 55.1(2) yes . .
C(13) Zr(1) C(13) 83.3(3) yes . 2_655
C(13) Zr(1) C(14) 35.0(2) yes . .
C(13) Zr(1) C(14) 83.9(2) yes 2_655 .
Ru(1) P(1) C(1) 109.5(2) yes . .
Ru(1) P(1) C(6) 123.0(3) yes . .
Ru(1) P(1) C(8) 120.6(3) yes . .
C(1) P(1) C(6) 102.0(4) yes . .
C(1) P(1) C(8) 98.6(4) yes . .
C(6) P(1) C(8) 99.2(4) yes . .
Ru(1) P(2) C(10) 111.0(2) yes . .
Ru(1) P(2) C(15) 122.4(3) yes . .
Ru(1) P(2) C(17) 115.7(3) yes . .
C(10) P(2) C(15) 105.2(4) yes . .
C(10) P(2) C(17) 99.8(4) yes . .
C(15) P(2) C(17) 99.9(4) yes . .
Zr(1) C(1) P(1) 103.4(3) yes . .
Zr(1) C(1) C(2) 73.9(5) yes . .
Zr(1) C(1) C(5) 74.3(5) yes . .
P(1) C(1) C(2) 129.5(6) yes . .
P(1) C(1) C(5) 123.2(6) yes . .
C(2) C(1) C(5) 105.0(7) yes . .
Zr(1) C(2) C(1) 72.2(4) yes . .
Zr(1) C(2) C(3) 76.3(5) yes . .
C(1) C(2) C(3) 108.6(7) yes . .
Zr(1) C(3) C(2) 71.1(4) yes . .
Zr(1) C(3) C(4) 74.8(5) yes . .
C(2) C(3) C(4) 108.1(8) yes . .
Zr(1) C(4) C(3) 73.9(5) yes . .
Zr(1) C(4) C(5) 71.2(5) yes . .
C(3) C(4) C(5) 109.3(8) yes . .
Zr(1) C(5) C(1) 72.1(5) yes . .
Zr(1) C(5) C(4) 76.8(5) yes . .
C(1) C(5) C(4) 109.1(8) yes . .
P(1) C(6) C(7) 118.5(6) yes . .
P(1) C(8) C(9) 114.5(6) yes . .
Zr(1) C(10) P(2) 107.1(3) yes . .
Zr(1) C(10) C(11) 74.7(4) yes . .
Zr(1) C(10) C(14) 69.4(4) yes . .
P(2) C(10) C(11) 131.3(6) yes . .
P(2) C(10) C(14) 121.8(6) yes . .
C(11) C(10) C(14) 104.7(7) yes . .
Zr(1) C(11) C(10) 72.8(4) yes . .
Zr(1) C(11) C(12) 70.9(4) yes . .
C(10) C(11) C(12) 109.6(7) yes . .
Zr(1) C(12) C(11) 76.2(4) yes . .
Zr(1) C(12) C(13) 70.3(5) yes . .
C(11) C(12) C(13) 110.8(7) yes . .
Zr(1) C(13) Zr(1) 86.3(2) yes . 2_655
Zr(1) C(13) C(12) 75.8(5) yes . .
Zr(1) C(13) C(14) 73.4(5) yes . .
Zr(1) C(13) C(12) 125.5(6) yes 2_655 .
Zr(1) C(13) C(14) 119.6(5) yes 2_655 .
C(12) C(13) C(14) 103.9(7) yes . .
Zr(1) C(14) C(10) 76.3(4) yes . .
Zr(1) C(14) C(13) 71.6(4) yes . .
C(10) C(14) C(13) 110.9(7) yes . .
P(2) C(15) C(16) 113.0(6) yes . .
P(2) C(17) C(18) 118.1(6) yes . .
Ru(1) C(19) C(20) 73.6(5) yes . .
Ru(1) C(19) C(23) 70.8(5) yes . .
Ru(1) C(19) C(24) 126.2(6) yes . .
C(20) C(19) C(23) 108.7(7) yes . .
C(20) C(19) C(24) 127.2(8) yes . .
C(23) C(19) C(24) 123.9(8) yes . .
Ru(1) C(20) C(19) 70.6(5) yes . .
Ru(1) C(20) C(21) 71.8(4) yes . .
Ru(1) C(20) C(25) 133.7(6) yes . .
C(19) C(20) C(21) 108.6(7) yes . .
C(19) C(20) C(25) 125.3(8) yes . .
C(21) C(20) C(25) 124.8(7) yes . .
Ru(1) C(21) C(20) 70.9(4) yes . .
Ru(1) C(21) C(22) 70.6(5) yes . .
Ru(1) C(21) C(26) 134.4(6) yes . .
C(20) C(21) C(22) 106.3(7) yes . .
C(20) C(21) C(26) 126.8(7) yes . .
C(22) C(21) C(26) 125.3(8) yes . .
Ru(1) C(22) C(21) 73.5(5) yes . .
Ru(1) C(22) C(23) 70.2(5) yes . .
Ru(1) C(22) C(27) 132.9(6) yes . .
C(21) C(22) C(23) 109.2(7) yes . .
C(21) C(22) C(27) 122.7(8) yes . .
C(23) C(22) C(27) 126.8(8) yes . .
Ru(1) C(23) C(19) 72.2(5) yes . .
Ru(1) C(23) C(22) 72.4(5) yes . .
Ru(1) C(23) C(28) 127.5(6) yes . .
C(19) C(23) C(22) 107.3(8) yes . .
C(19) C(23) C(28) 124.8(8) yes . .
C(22) C(23) C(28) 127.4(8) yes . .
P(1) Ru(1) H(1) 98.73(7) no . .
P(2) Ru(1) H(1) 87.12(6) no . .
C(19) Ru(1) H(1) 74.0(2) no . .
C(20) Ru(1) H(1) 105.7(2) no . .
C(21) Ru(1) H(1) 134.7(2) no . .
C(22) Ru(1) H(1) 114.5(2) no . .
C(23) Ru(1) H(1) 78.3(2) no . .
Zr(1) Zr(1) H(18) 63.8 no 2_655 2_655
C(1) Zr(1) H(18) 111.6 no . 2_655
C(2) Zr(1) H(18) 134.5 no . 2_655
C(3) Zr(1) H(18) 112.6 no . 2_655
C(4) Zr(1) H(18) 83.6 no . 2_655
C(5) Zr(1) H(18) 81.6 no . 2_655
C(10) Zr(1) H(18) 116.7 no . 2_655
C(11) Zr(1) H(18) 145.9 no . 2_655
C(12) Zr(1) H(18) 131.4 no . 2_655
C(13) Zr(1) H(18) 98.1 no . 2_655
C(13) Zr(1) H(18) 16.8 no 2_655 2_655
C(14) Zr(1) H(18) 91.3 no . 2_655
Zr(1) C(2) H(2) 117.7 no . .
C(1) C(2) H(2) 125.7 no . .
C(3) C(2) H(2) 125.7 no . .
Zr(1) C(3) H(3) 119.9 no . .
C(2) C(3) H(3) 126.0 no . .
C(4) C(3) H(3) 126.0 no . .
Zr(1) C(4) H(4) 121.3 no . .
C(3) C(4) H(4) 125.3 no . .
C(5) C(4) H(4) 125.3 no . .
Zr(1) C(5) H(5) 117.6 no . .
C(1) C(5) H(5) 125.5 no . .
C(4) C(5) H(5) 125.5 no . .
P(1) C(6) H(6) 107.2 no . .
P(1) C(6) H(7) 107.2 no . .
C(7) C(6) H(6) 107.2 no . .
C(7) C(6) H(7) 107.2 no . .
H(6) C(6) H(7) 109.5 no . .
C(6) C(7) H(8) 109.5 no . .
C(6) C(7) H(9) 109.5 no . .
C(6) C(7) H(10) 109.5 no . .
H(8) C(7) H(9) 109.5 no . .
H(8) C(7) H(10) 109.5 no . .
H(9) C(7) H(10) 109.5 no . .
P(1) C(8) H(11) 108.2 no . .
P(1) C(8) H(12) 108.2 no . .
C(9) C(8) H(11) 108.2 no . .
C(9) C(8) H(12) 108.2 no . .
H(11) C(8) H(12) 109.5 no . .
C(8) C(9) H(13) 109.5 no . .
C(8) C(9) H(14) 109.5 no . .
C(8) C(9) H(15) 109.5 no . .
H(13) C(9) H(14) 109.5 no . .
H(13) C(9) H(15) 109.5 no . .
H(14) C(9) H(15) 109.5 no . .
Zr(1) C(11) H(16) 122.7 no . .
C(10) C(11) H(16) 125.2 no . .
C(12) C(11) H(16) 125.2 no . .
Zr(1) C(12) H(17) 120.4 no . .
C(11) C(12) H(17) 124.6 no . .
C(13) C(12) H(17) 124.6 no . .
Zr(1) C(13) H(18) 115.6 no . .
Zr(1) C(13) H(18) 29.4 no 2_655 .
C(12) C(13) H(18) 128.0 no . .
C(14) C(13) H(18) 128.0 no . .
Zr(1) C(14) H(19) 119.2 no . .
C(10) C(14) H(19) 124.5 no . .
C(13) C(14) H(19) 124.5 no . .
P(2) C(15) H(20) 108.6 no . .
P(2) C(15) H(21) 108.6 no . .
C(16) C(15) H(20) 108.6 no . .
C(16) C(15) H(21) 108.6 no . .
H(20) C(15) H(21) 109.5 no . .
C(15) C(16) H(22) 109.5 no . .
C(15) C(16) H(23) 109.5 no . .
C(15) C(16) H(24) 109.5 no . .
H(22) C(16) H(23) 109.5 no . .
H(22) C(16) H(24) 109.5 no . .
H(23) C(16) H(24) 109.5 no . .
P(2) C(17) H(25) 107.3 no . .
P(2) C(17) H(26) 107.3 no . .
C(18) C(17) H(25) 107.3 no . .
C(18) C(17) H(26) 107.3 no . .
H(25) C(17) H(26) 109.5 no . .
C(17) C(18) H(27) 109.5 no . .
C(17) C(18) H(28) 109.5 no . .
C(17) C(18) H(29) 109.5 no . .
H(27) C(18) H(28) 109.5 no . .
H(27) C(18) H(29) 109.5 no . .
H(28) C(18) H(29) 109.5 no . .
C(19) C(24) H(30) 109.5 no . .
C(19) C(24) H(31) 109.5 no . .
C(19) C(24) H(32) 109.5 no . .
H(30) C(24) H(31) 109.5 no . .
H(30) C(24) H(32) 109.5 no . .
H(31) C(24) H(32) 109.5 no . .
C(20) C(25) H(33) 109.5 no . .
C(20) C(25) H(34) 109.5 no . .
C(20) C(25) H(35) 109.5 no . .
H(33) C(25) H(34) 109.5 no . .
H(33) C(25) H(35) 109.5 no . .
H(34) C(25) H(35) 109.5 no . .
C(21) C(26) H(36) 109.5 no . .
C(21) C(26) H(37) 109.5 no . .
C(21) C(26) H(38) 109.5 no . .
H(36) C(26) H(37) 109.5 no . .
H(36) C(26) H(38) 109.5 no . .
H(37) C(26) H(38) 109.5 no . .
C(22) C(27) H(39) 109.5 no . .
C(22) C(27) H(40) 109.5 no . .
C(22) C(27) H(41) 109.5 no . .
H(39) C(27) H(40) 109.5 no . .
H(39) C(27) H(41) 109.5 no . .
H(40) C(27) H(41) 109.5 no . .
C(23) C(28) H(42) 109.5 no . .
C(23) C(28) H(43) 109.5 no . .
C(23) C(28) H(44) 109.5 no . .
H(42) C(28) H(43) 109.5 no . .
H(42) C(28) H(44) 109.5 no . .
H(43) C(28) H(44) 109.5 no . .
Zr(1) H(18) C(13) 133.8 no 2_655 .

loop_
_geom_bond_atom_site_label_1
_geom_bond_atom_site_label_2
_geom_bond_distance
_geom_bond_publ_flag
_geom_bond_site_symmetry_2
Ru(1) P(1) 2.320(2) yes .
Ru(1) P(2) 2.298(2) yes .
Ru(1) C(19) 2.241(8) yes .
Ru(1) C(20) 2.279(8) yes .
Ru(1) C(21) 2.291(8) yes .
Ru(1) C(22) 2.253(8) yes .
Ru(1) C(23) 2.224(9) yes .
Zr(1) Zr(1) 3.2444(13) yes 2_655
Zr(1) C(1) 2.457(9) yes .
Zr(1) C(2) 2.479(9) yes .
Zr(1) C(3) 2.545(8) yes .
Zr(1) C(4) 2.557(9) yes .
Zr(1) C(5) 2.486(9) yes .
Zr(1) C(10) 2.491(8) yes .
Zr(1) C(11) 2.515(7) yes .
Zr(1) C(12) 2.447(8) yes .
Zr(1) C(13) 2.377(9) yes .
Zr(1) C(13) 2.367(8) yes 2_655
Zr(1) C(14) 2.400(8) yes .
P(1) C(1) 1.802(8) yes .
P(1) C(6) 1.850(8) yes .
P(1) C(8) 1.836(9) yes .
P(2) C(10) 1.796(9) yes .
P(2) C(15) 1.833(8) yes .
P(2) C(17) 1.845(9) yes .
C(1) C(2) 1.441(13) yes .
C(1) C(5) 1.430(12) yes .
C(2) C(3) 1.414(13) yes .
C(3) C(4) 1.377(13) yes .
C(4) C(5) 1.394(13) yes .
C(6) C(7) 1.542(13) yes .
C(8) C(9) 1.529(14) yes .
C(10) C(11) 1.404(12) yes .
C(10) C(14) 1.446(11) yes .
C(11) C(12) 1.405(12) yes .
C(12) C(13) 1.410(12) yes .
C(13) C(14) 1.437(12) yes .
C(15) C(16) 1.525(13) yes .
C(17) C(18) 1.525(13) yes .
C(19) C(20) 1.391(12) yes .
C(19) C(23) 1.417(13) yes .
C(19) C(24) 1.498(12) yes .
C(20) C(21) 1.459(12) yes .
C(20) C(25) 1.491(12) yes .
C(21) C(22) 1.401(12) yes .
C(21) C(26) 1.505(13) yes .
C(22) C(23) 1.435(13) yes .
C(22) C(27) 1.506(12) yes .
C(23) C(28) 1.507(13) yes .
Zr(1) H(18) 1.607 no 2_655
C(2) H(2) 0.950 no .
C(3) H(3) 0.950 no .
C(4) H(4) 0.950 no .
C(5) H(5) 0.950 no .
C(6) H(6) 0.950 no .
C(6) H(7) 0.950 no .
C(7) H(8) 0.950 no .
C(7) H(9) 0.950 no .
C(7) H(10) 0.950 no .
C(8) H(11) 0.950 no .
C(8) H(12) 0.950 no .
C(9) H(13) 0.950 no .
C(9) H(14) 0.950 no .
C(9) H(15) 0.950 no .
C(11) H(16) 0.950 no .
C(12) H(17) 0.950 no .
C(13) H(18) 0.950 no .
C(14) H(19) 0.950 no .
C(15) H(20) 0.950 no .
C(15) H(21) 0.950 no .
C(16) H(22) 0.950 no .
C(16) H(23) 0.950 no .
C(16) H(24) 0.950 no .
C(17) H(25) 0.950 no .
C(17) H(26) 0.950 no .
C(18) H(27) 0.950 no .
C(18) H(28) 0.950 no .
C(18) H(29) 0.950 no .
C(24) H(30) 0.950 no .
C(24) H(31) 0.950 no .
C(24) H(32) 0.950 no .
C(25) H(33) 0.950 no .
C(25) H(34) 0.950 no .
C(25) H(35) 0.950 no .
C(26) H(36) 0.950 no .
C(26) H(37) 0.950 no .
C(26) H(38) 0.950 no .
C(27) H(39) 0.950 no .
C(27) H(40) 0.950 no .
C(27) H(41) 0.950 no .
C(28) H(42) 0.950 no .
C(28) H(43) 0.950 no .
C(28) H(44) 0.950 no .

loop_
_geom_contact_atom_site_label_1
_geom_contact_atom_site_label_2
_geom_contact_distance
_geom_contact_site_symmetry_2
C(23) C(25) 3.535(13) 6_545
C(25) C(23) 3.535(13) 6_555
C(25) C(28) 3.529(13) 6_555
C(28) C(25) 3.529(13) 6_545
Ru(1) H(1) 1.4864(8) .
Zr(1) H(1) 2.2851(9) .
P(1) H(1) 2.939(2) .
P(2) H(1) 2.673(2) .
C(1) H(1) 3.156(8) .
C(1) H(39) 3.153 1_565
C(2) H(25) 3.446 1_565
C(2) H(39) 2.986 1_565
C(3) H(25) 3.506 1_565
C(3) H(26) 3.328 1_565
C(3) H(28) 3.594 1_565
C(3) H(39) 3.061 1_565
C(3) H(43) 3.515 1_565
C(3) H(44) 3.538 1_565
C(4) H(34) 3.437 6_555
C(4) H(39) 3.230 1_565
C(4) H(43) 3.048 1_565
C(5) H(1) 3.119(8) .
C(5) H(34) 3.050 6_555
C(5) H(39) 3.291 1_565
C(7) H(14) 3.046 7_566
C(7) H(31) 3.318 4_565
C(8) H(31) 3.142 6_555
C(8) H(40) 3.579 1_565
C(9) H(10) 3.391 7_566
C(9) H(31) 3.435 6_555
C(9) H(36) 3.026 7_556
C(10) H(1) 2.977(8) .
C(11) H(7) 3.155 3_666
C(11) H(16) 3.023 3_666
C(11) H(21) 2.944 3_666
C(12) H(7) 3.560 3_666
C(12) H(21) 3.012 3_666
C(13) H(1) 2.856(9) 2_655
C(14) H(1) 3.077(8) .
C(14) H(1) 3.485(8) 2_655
C(15) H(16) 3.157 3_666
C(15) H(17) 3.156 3_666
C(15) H(28) 3.142 3_656
C(16) H(13) 3.418 7_556
C(16) H(17) 3.374 3_666
C(16) H(28) 3.081 3_656
C(16) H(37) 3.487 7_556
C(16) H(38) 3.428 7_556
C(17) H(3) 3.410 1_545
C(18) H(3) 3.461 1_545
C(18) H(20) 3.325 3_656
C(18) H(23) 3.126 3_656
C(18) H(28) 3.509 3_656
C(18) H(29) 3.513 3_656
C(19) H(1) 2.324(9) .
C(19) H(12) 3.423 6_545
C(19) H(35) 3.408 6_545
C(20) H(1) 3.039(8) .
C(21) H(1) 3.500(8) .
C(22) H(1) 3.172(9) .
C(22) H(34) 3.196 6_545
C(22) H(35) 3.208 6_545
C(23) H(1) 2.410(9) .
C(23) H(34) 3.339 6_545
C(23) H(35) 3.062 6_545
C(24) H(1) 2.793(8) .
C(24) H(9) 2.978 4_564
C(24) H(12) 3.378 6_545
C(24) H(40) 3.377 6_555
C(25) H(5) 3.425 6_545
C(25) H(39) 3.516 6_555
C(25) H(40) 3.289 6_555
C(25) H(43) 2.808 6_555
C(26) H(6) 3.520 7_556
C(26) H(15) 3.027 7_556
C(26) H(22) 3.024 7_556
C(26) H(30) 3.398 6_545
C(26) H(38) 3.586 7_556
C(27) H(11) 3.409 1_545
C(27) H(30) 3.471 6_545
C(27) H(34) 2.893 6_545
C(27) H(35) 3.577 6_545
C(28) H(1) 3.001(10) .
C(28) H(4) 3.565 1_545
C(28) H(33) 3.297 6_545
C(28) H(34) 3.331 6_545
C(28) H(35) 3.377 6_545
H(1) Ru(1) 1.4864(8) .
H(1) Zr(1) 2.2851(9) .
H(1) P(1) 2.939(2) .
H(1) P(2) 2.673(2) .
H(1) C(1) 3.156(8) .
H(1) C(5) 3.119(8) .
H(1) C(10) 2.977(8) .
H(1) C(13) 2.856(9) 2_655
H(1) C(14) 3.077(8) .
H(1) C(14) 3.485(8) 2_655
H(1) C(19) 2.324(9) .
H(1) C(20) 3.039(8) .
H(1) C(21) 3.500(8) .
H(1) C(22) 3.172(9) .
H(1) C(23) 2.410(9) .
H(1) C(24) 2.793(8) .
H(1) C(28) 3.001(10) .
H(1) H(5) 3.040 .
H(1) H(18) 2.082 2_655
H(1) H(19) 3.095 .
H(1) H(19) 3.333 2_655
H(1) H(26) 3.379 .
H(1) H(30) 3.295 .
H(1) H(31) 3.544 .
H(1) H(32) 2.376 .
H(1) H(42) 3.052 .
H(1) H(44) 2.922 .
H(2) H(20) 2.882 3_666
H(2) H(21) 3.574 3_666
H(2) H(25) 3.226 1_565
H(2) H(28) 3.211 1_565
H(2) H(29) 3.454 3_666
H(2) H(39) 3.361 1_565
H(3) C(17) 3.410 1_565
H(3) C(18) 3.461 1_565
H(3) H(25) 3.350 1_565
H(3) H(26) 2.915 1_565
H(3) H(27) 3.441 1_565
H(3) H(28) 3.037 1_565
H(3) H(39) 3.488 1_565
H(3) H(44) 3.339 1_565
H(4) C(28) 3.565 1_565
H(4) H(23) 3.261 4_564
H(4) H(33) 3.472 6_555
H(4) H(34) 3.563 6_555
H(4) H(43) 2.816 1_565
H(4) H(44) 3.518 1_565
H(5) C(25) 3.425 6_555
H(5) H(1) 3.040 .
H(5) H(33) 3.361 6_555
H(5) H(34) 2.877 6_555
H(5) H(37) 3.086 6_555
H(6) C(26) 3.520 7_556
H(6) H(17) 3.560 3_666
H(6) H(36) 3.154 7_556
H(6) H(37) 3.205 7_556
H(7) C(11) 3.155 3_666
H(7) C(12) 3.560 3_666
H(7) H(16) 2.870 3_666
H(8) H(14) 3.301 7_566
H(8) H(27) 3.576 3_666
H(8) H(29) 2.852 3_666
H(8) H(41) 3.359 1_565
H(9) C(24) 2.978 4_565
H(9) H(14) 2.945 7_566
H(9) H(30) 3.273 4_565
H(9) H(31) 2.442 4_565
H(9) H(32) 2.792 4_565
H(9) H(42) 3.563 4_565
H(10) C(9) 3.391 7_566
H(10) H(14) 2.452 7_566
H(10) H(31) 3.461 4_565
H(10) H(40) 3.370 1_565
H(10) H(41) 3.299 1_565
H(11) C(27) 3.409 1_565
H(11) H(14) 3.527 7_566
H(11) H(30) 3.578 6_555
H(11) H(31) 2.933 6_555
H(11) H(39) 3.443 1_565
H(11) H(40) 2.744 1_565
H(11) H(41) 3.559 1_565
H(12) C(19) 3.423 6_555
H(12) C(24) 3.378 6_555
H(12) H(31) 2.713 6_555
H(12) H(34) 3.527 6_555
H(13) C(16) 3.418 7_556
H(13) H(22) 3.168 7_556
H(13) H(23) 3.311 7_556
H(13) H(24) 3.209 7_556
H(13) H(31) 3.590 6_555
H(13) H(36) 3.271 7_556
H(14) C(7) 3.046 7_566
H(14) H(8) 3.301 7_566
H(14) H(9) 2.945 7_566
H(14) H(10) 2.452 7_566
H(14) H(11) 3.527 7_566
H(14) H(24) 3.439 7_556
H(14) H(31) 3.017 6_555
H(14) H(36) 3.209 7_556
H(14) H(41) 3.301 7_556
H(15) C(26) 3.027 7_556
H(15) H(36) 2.230 7_556
H(15) H(37) 3.372 7_556
H(15) H(38) 3.131 7_556
H(15) H(41) 3.516 7_556
H(16) C(11) 3.023 3_666
H(16) C(15) 3.157 3_666
H(16) H(7) 2.870 3_666
H(16) H(16) 2.216 3_666
H(16) H(20) 3.043 3_666
H(16) H(21) 2.457 3_666
H(17) C(15) 3.156 3_666
H(17) C(16) 3.374 3_666
H(17) H(6) 3.560 3_666
H(17) H(20) 3.160 3_666
H(17) H(21) 2.587 3_666
H(17) H(22) 3.341 3_666
H(17) H(23) 3.071 3_666
H(18) H(1) 2.082 2_655
H(19) H(1) 3.095 .
H(19) H(1) 3.333 2_655
H(20) C(18) 3.325 3_656
H(20) H(2) 2.882 3_666
H(20) H(16) 3.043 3_666
H(20) H(17) 3.160 3_666
H(20) H(28) 2.426 3_656
H(20) H(29) 3.511 3_656
H(21) C(11) 2.944 3_666
H(21) C(12) 3.012 3_666
H(21) H(2) 3.574 3_666
H(21) H(16) 2.457 3_666
H(21) H(17) 2.587 3_666
H(22) C(26) 3.024 7_556
H(22) H(13) 3.168 7_556
H(22) H(17) 3.341 3_666
H(22) H(36) 3.351 7_556
H(22) H(37) 2.672 7_556
H(22) H(38) 2.620 7_556
H(23) C(18) 3.126 3_656
H(23) H(4) 3.261 4_565
H(23) H(13) 3.311 7_556
H(23) H(17) 3.071 3_666
H(23) H(27) 3.087 3_656
H(23) H(28) 2.486 3_656
H(23) H(29) 3.361 3_656
H(23) H(33) 3.587 7_556
H(23) H(37) 3.496 7_556
H(24) H(13) 3.209 7_556
H(24) H(14) 3.439 7_556
H(24) H(28) 3.269 3_656
H(25) C(2) 3.446 1_545
H(25) C(3) 3.506 1_545
H(25) H(2) 3.226 1_545
H(25) H(3) 3.350 1_545
H(25) H(28) 3.574 3_656
H(25) H(29) 3.366 3_656
H(26) C(3) 3.328 1_545
H(26) H(1) 3.379 .
H(26) H(3) 2.915 1_545
H(27) H(3) 3.441 1_545
H(27) H(8) 3.576 3_666
H(27) H(23) 3.087 3_656
H(28) C(3) 3.594 1_545
H(28) C(15) 3.142 3_656
H(28) C(16) 3.081 3_656
H(28) C(18) 3.509 3_656
H(28) H(2) 3.211 1_545
H(28) H(3) 3.037 1_545
H(28) H(20) 2.426 3_656
H(28) H(23) 2.486 3_656
H(28) H(24) 3.269 3_656
H(28) H(25) 3.574 3_656
H(28) H(28) 3.345 3_656
H(28) H(29) 2.968 3_656
H(29) C(18) 3.513 3_656
H(29) H(2) 3.454 3_666
H(29) H(8) 2.852 3_666
H(29) H(20) 3.511 3_656
H(29) H(23) 3.361 3_656
H(29) H(25) 3.366 3_656
H(29) H(28) 2.968 3_656
H(29) H(29) 3.353 3_656
H(30) C(26) 3.398 6_555
H(30) C(27) 3.471 6_555
H(30) H(1) 3.295 .
H(30) H(9) 3.273 4_564
H(30) H(11) 3.578 6_545
H(30) H(36) 3.208 6_555
H(30) H(37) 2.970 6_555
H(30) H(40) 2.636 6_555
H(31) C(7) 3.318 4_564
H(31) C(8) 3.142 6_545
H(31) C(9) 3.435 6_545
H(31) H(1) 3.544 .
H(31) H(9) 2.442 4_564
H(31) H(10) 3.461 4_564
H(31) H(11) 2.933 6_545
H(31) H(12) 2.713 6_545
H(31) H(13) 3.590 6_545
H(31) H(14) 3.017 6_545
H(31) H(40) 3.331 6_555
H(32) H(1) 2.376 .
H(32) H(9) 2.792 4_564
H(33) C(28) 3.297 6_555
H(33) H(4) 3.472 6_545
H(33) H(5) 3.361 6_545
H(33) H(23) 3.587 7_556
H(33) H(42) 3.522 6_555
H(33) H(43) 2.506 6_555
H(34) C(4) 3.437 6_545
H(34) C(5) 3.050 6_545
H(34) C(22) 3.196 6_555
H(34) C(23) 3.339 6_555
H(34) C(27) 2.893 6_555
H(34) C(28) 3.331 6_555
H(34) H(4) 3.563 6_545
H(34) H(5) 2.877 6_545
H(34) H(12) 3.527 6_545
H(34) H(39) 2.689 6_555
H(34) H(40) 2.517 6_555
H(34) H(43) 2.578 6_555
H(35) C(19) 3.408 6_555
H(35) C(22) 3.208 6_555
H(35) C(23) 3.062 6_555
H(35) C(27) 3.577 6_555
H(35) C(28) 3.377 6_555
H(35) H(40) 3.266 6_555
H(35) H(43) 2.874 6_555
H(36) C(9) 3.026 7_556
H(36) H(6) 3.154 7_556
H(36) H(13) 3.271 7_556
H(36) H(14) 3.209 7_556
H(36) H(15) 2.230 7_556
H(36) H(22) 3.351 7_556
H(36) H(30) 3.208 6_545
H(36) H(38) 3.379 7_556
H(37) C(16) 3.487 7_556
H(37) H(5) 3.086 6_545
H(37) H(6) 3.205 7_556
H(37) H(15) 3.372 7_556
H(37) H(22) 2.672 7_556
H(37) H(23) 3.496 7_556
H(37) H(30) 2.970 6_545
H(38) C(16) 3.428 7_556
H(38) C(26) 3.586 7_556
H(38) H(15) 3.131 7_556
H(38) H(22) 2.620 7_556
H(38) H(36) 3.379 7_556
H(38) H(38) 2.917 7_556
H(39) C(1) 3.153 1_545
H(39) C(2) 2.986 1_545
H(39) C(3) 3.061 1_545
H(39) C(4) 3.230 1_545
H(39) C(5) 3.291 1_545
H(39) C(25) 3.516 6_545
H(39) H(2) 3.361 1_545
H(39) H(3) 3.488 1_545
H(39) H(11) 3.443 1_545
H(39) H(34) 2.689 6_545
H(40) C(8) 3.579 1_545
H(40) C(24) 3.377 6_545
H(40) C(25) 3.289 6_545
H(40) H(10) 3.370 1_545
H(40) H(11) 2.744 1_545
H(40) H(30) 2.636 6_545
H(40) H(31) 3.331 6_545
H(40) H(34) 2.517 6_545
H(40) H(35) 3.266 6_545
H(41) H(8) 3.359 1_545
H(41) H(10) 3.299 1_545
H(41) H(11) 3.559 1_545
H(41) H(14) 3.301 7_556
H(41) H(15) 3.516 7_556
H(42) H(1) 3.052 .
H(42) H(9) 3.563 4_564
H(42) H(33) 3.522 6_545
H(43) C(3) 3.515 1_545
H(43) C(4) 3.048 1_545
H(43) C(25) 2.808 6_545
H(43) H(4) 2.816 1_545
H(43) H(33) 2.506 6_545
H(43) H(34) 2.578 6_545
H(43) H(35) 2.874 6_545
H(44) C(3) 3.538 1_545
H(44) H(1) 2.922 .
H(44) H(3) 3.339 1_545
H(44) H(4) 3.518 1_545

loop_
_geom_torsion_atom_site_label_1
_geom_torsion_atom_site_label_2
_geom_torsion_atom_site_label_3
_geom_torsion_atom_site_label_4
_geom_torsion
_geom_torsion_site_symmetry_1
_geom_torsion_site_symmetry_3
_geom_torsion_site_symmetry_4
P(1) Ru(1) P(2) C(10) -69.9(3) . . .
P(1) Ru(1) P(2) C(15) 55.3(3) . . .
P(1) Ru(1) P(2) C(17) 177.4(3) . . .
P(2) Ru(1) P(1) C(1) 91.7(3) . . .
P(2) Ru(1) P(1) C(6) -27.8(3) . . .
P(2) Ru(1) P(1) C(8) -155.1(3) . . .
P(1) Ru(1) C(19) C(20) -60.5(5) . . .
P(1) Ru(1) C(19) C(23) -177.7(4) . . .
P(1) Ru(1) C(19) C(24) 63.9(8) . . .
C(19) Ru(1) P(1) C(1) -72.8(4) . . .
C(19) Ru(1) P(1) C(6) 167.7(4) . . .
C(19) Ru(1) P(1) C(8) 40.4(4) . . .
P(1) Ru(1) C(20) C(19) 130.7(4) . . .
P(1) Ru(1) C(20) C(21) -111.1(4) . . .
P(1) Ru(1) C(20) C(25) 10.0(8) . . .
C(20) Ru(1) P(1) C(1) -104.0(3) . . .
C(20) Ru(1) P(1) C(6) 136.6(4) . . .
C(20) Ru(1) P(1) C(8) 9.3(4) . . .
P(1) Ru(1) C(21) C(20) 78.9(4) . . .
P(1) Ru(1) C(21) C(22) -165.2(4) . . .
P(1) Ru(1) C(21) C(26) -44.4(9) . . .
C(21) Ru(1) P(1) C(1) -141.0(3) . . .
C(21) Ru(1) P(1) C(6) 99.5(4) . . .
C(21) Ru(1) P(1) C(8) -27.8(4) . . .
P(1) Ru(1) C(22) C(21) 24.3(7) . . .
P(1) Ru(1) C(22) C(23) 142.4(4) . . .
P(1) Ru(1) C(22) C(27) -95.3(9) . . .
C(22) Ru(1) P(1) C(1) -156.0(5) . . .
C(22) Ru(1) P(1) C(6) 84.6(5) . . .
C(22) Ru(1) P(1) C(8) -42.7(5) . . .
P(1) Ru(1) C(23) C(19) 5.3(10) . . .
P(1) Ru(1) C(23) C(22) -110.0(7) . . .
P(1) Ru(1) C(23) C(28) 125.9(7) . . .
C(23) Ru(1) P(1) C(1) -76.6(7) . . .
C(23) Ru(1) P(1) C(6) 164.0(7) . . .
C(23) Ru(1) P(1) C(8) 36.7(8) . . .
P(2) Ru(1) C(19) C(20) 144.3(4) . . .
P(2) Ru(1) C(19) C(23) 27.2(7) . . .
P(2) Ru(1) C(19) C(24) -91.3(8) . . .
C(19) Ru(1) P(2) C(10) 88.9(4) . . .
C(19) Ru(1) P(2) C(15) -145.9(5) . . .
C(19) Ru(1) P(2) C(17) -23.8(5) . . .
P(2) Ru(1) C(20) C(19) -95.5(7) . . .
P(2) Ru(1) C(20) C(21) 22.6(9) . . .
P(2) Ru(1) C(20) C(25) 143.7(6) . . .
C(20) Ru(1) P(2) C(10) 155.8(6) . . .
C(20) Ru(1) P(2) C(15) -79.0(7) . . .
C(20) Ru(1) P(2) C(17) 43.1(7) . . .
P(2) Ru(1) C(21) C(20) -170.3(4) . . .
P(2) Ru(1) C(21) C(22) -54.4(5) . . .
P(2) Ru(1) C(21) C(26) 66.4(9) . . .
C(21) Ru(1) P(2) C(10) 171.8(3) . . .
C(21) Ru(1) P(2) C(15) -63.0(4) . . .
C(21) Ru(1) P(2) C(17) 59.0(4) . . .
P(2) Ru(1) C(22) C(21) 135.9(4) . . .
P(2) Ru(1) C(22) C(23) -106.0(5) . . .
P(2) Ru(1) C(22) C(27) 16.3(8) . . .
C(22) Ru(1) P(2) C(10) 143.0(3) . . .
C(22) Ru(1) P(2) C(15) -91.8(4) . . .
C(22) Ru(1) P(2) C(17) 30.2(4) . . .
P(2) Ru(1) C(23) C(19) -162.5(4) . . .
P(2) Ru(1) C(23) C(22) 82.2(5) . . .
P(2) Ru(1) C(23) C(28) -41.9(8) . . .
C(23) Ru(1) P(2) C(10) 105.5(4) . . .
C(23) Ru(1) P(2) C(15) -129.3(4) . . .
C(23) Ru(1) P(2) C(17) -7.2(4) . . .
C(19) Ru(1) C(20) C(21) 118.1(7) . . .
C(19) Ru(1) C(20) C(25) -120.8(10) . . .
C(20) Ru(1) C(19) C(23) -117.1(7) . . .
C(20) Ru(1) C(19) C(24) 124.4(10) . . .
C(19) Ru(1) C(21) C(20) -36.0(4) . . .
C(19) Ru(1) C(21) C(22) 79.9(5) . . .
C(19) Ru(1) C(21) C(26) -159.3(10) . . .
C(21) Ru(1) C(19) C(20) 37.4(5) . . .
C(21) Ru(1) C(19) C(23) -79.7(5) . . .
C(21) Ru(1) C(19) C(24) 161.8(9) . . .
C(19) Ru(1) C(22) C(21) -79.8(5) . . .
C(19) Ru(1) C(22) C(23) 38.3(5) . . .
C(19) Ru(1) C(22) C(27) 160.5(10) . . .
C(22) Ru(1) C(19) C(20) 78.5(5) . . .
C(22) Ru(1) C(19) C(23) -38.6(5) . . .
C(22) Ru(1) C(19) C(24) -157.1(9) . . .
C(19) Ru(1) C(23) C(22) -115.4(7) . . .
C(19) Ru(1) C(23) C(28) 120.5(10) . . .
C(23) Ru(1) C(19) C(20) 117.1(7) . . .
C(23) Ru(1) C(19) C(24) -118.5(10) . . .
C(20) Ru(1) C(21) C(22) 115.9(7) . . .
C(20) Ru(1) C(21) C(26) -123.3(10) . . .
C(21) Ru(1) C(20) C(19) -118.1(7) . . .
C(21) Ru(1) C(20) C(25) 121.1(10) . . .
C(20) Ru(1) C(22) C(21) -38.6(4) . . .
C(20) Ru(1) C(22) C(23) 79.4(5) . . .
C(20) Ru(1) C(22) C(27) -158.3(10) . . .
C(22) Ru(1) C(20) C(19) -80.9(5) . . .
C(22) Ru(1) C(20) C(21) 37.2(4) . . .
C(22) Ru(1) C(20) C(25) 158.3(9) . . .
C(20) Ru(1) C(23) C(19) 36.6(5) . . .
C(20) Ru(1) C(23) C(22) -78.8(5) . . .
C(20) Ru(1) C(23) C(28) 157.2(9) . . .
C(23) Ru(1) C(20) C(19) -37.8(5) . . .
C(23) Ru(1) C(20) C(21) 80.3(5) . . .
C(23) Ru(1) C(20) C(25) -158.6(9) . . .
C(21) Ru(1) C(22) C(23) 118.1(7) . . .
C(21) Ru(1) C(22) C(27) -119.6(10) . . .
C(22) Ru(1) C(21) C(20) -115.9(7) . . .
C(22) Ru(1) C(21) C(26) 120.8(10) . . .
C(21) Ru(1) C(23) C(19) 79.3(5) . . .
C(21) Ru(1) C(23) C(22) -36.0(5) . . .
C(21) Ru(1) C(23) C(28) -160.1(9) . . .
C(23) Ru(1) C(21) C(20) -78.4(5) . . .
C(23) Ru(1) C(21) C(22) 37.5(5) . . .
C(23) Ru(1) C(21) C(26) 158.3(9) . . .
C(22) Ru(1) C(23) C(19) 115.4(7) . . .
C(22) Ru(1) C(23) C(28) -124.1(10) . . .
C(23) Ru(1) C(22) C(21) -118.1(7) . . .
C(23) Ru(1) C(22) C(27) 122.3(11) . . .
Zr(1) Zr(1) C(1) P(1) 167.34(12) 2_655 . .
Zr(1) Zr(1) C(1) C(2) -65.0(6) 2_655 . .
Zr(1) Zr(1) C(1) C(5) 46.2(6) 2_655 . .
C(1) Zr(1) Zr(1) C(1) 45.6(5) . 2_655 2_655
C(1) Zr(1) Zr(1) C(2) 8.0(4) . 2_655 2_655
C(1) Zr(1) Zr(1) C(3) 22.5(4) . 2_655 2_655
C(1) Zr(1) Zr(1) C(4) 53.8(4) . 2_655 2_655
C(1) Zr(1) Zr(1) C(5) 72.7(4) . 2_655 2_655
C(1) Zr(1) Zr(1) C(10) -110.4(4) . 2_655 2_655
C(1) Zr(1) Zr(1) C(11) -77.1(4) . 2_655 2_655
C(1) Zr(1) Zr(1) C(12) -63.9(4) . 2_655 2_655
C(1) Zr(1) Zr(1) C(13) -91.5(4) . 2_655 2_655
C(1) Zr(1) Zr(1) C(14) -122.5(4) . 2_655 2_655
C(1) Zr(1) Zr(1) C(13) 137.1(4) . 2_655 .
Zr(1) Zr(1) C(2) C(1) 142.6(4) 2_655 . .
Zr(1) Zr(1) C(2) C(3) 27.6(6) 2_655 . .
C(2) Zr(1) Zr(1) C(1) 8.0(4) . 2_655 2_655
C(2) Zr(1) Zr(1) C(2) -29.6(3) . 2_655 2_655
C(2) Zr(1) Zr(1) C(3) -15.0(3) . 2_655 2_655
C(2) Zr(1) Zr(1) C(4) 16.3(3) . 2_655 2_655
C(2) Zr(1) Zr(1) C(5) 35.1(3) . 2_655 2_655
C(2) Zr(1) Zr(1) C(10) -148.0(3) . 2_655 2_655
C(2) Zr(1) Zr(1) C(11) -114.7(3) . 2_655 2_655
C(2) Zr(1) Zr(1) C(12) -101.5(3) . 2_655 2_655
C(2) Zr(1) Zr(1) C(13) -129.1(4) . 2_655 2_655
C(2) Zr(1) Zr(1) C(14) -160.1(3) . 2_655 2_655
C(2) Zr(1) Zr(1) C(13) 99.5(4) . 2_655 .
Zr(1) Zr(1) C(3) C(2) -157.3(5) 2_655 . .
Zr(1) Zr(1) C(3) C(4) 87.0(5) 2_655 . .
C(3) Zr(1) Zr(1) C(1) 22.5(4) . 2_655 2_655
C(3) Zr(1) Zr(1) C(2) -15.0(3) . 2_655 2_655
C(3) Zr(1) Zr(1) C(3) -0.5(3) . 2_655 2_655
C(3) Zr(1) Zr(1) C(4) 30.8(3) . 2_655 2_655
C(3) Zr(1) Zr(1) C(5) 49.6(3) . 2_655 2_655
C(3) Zr(1) Zr(1) C(10) -133.5(2) . 2_655 2_655
C(3) Zr(1) Zr(1) C(11) -100.2(2) . 2_655 2_655
C(3) Zr(1) Zr(1) C(12) -86.9(3) . 2_655 2_655
C(3) Zr(1) Zr(1) C(13) -114.6(3) . 2_655 2_655
C(3) Zr(1) Zr(1) C(14) -145.6(2) . 2_655 2_655
C(3) Zr(1) Zr(1) C(13) 114.1(3) . 2_655 .
Zr(1) Zr(1) C(4) C(3) -94.7(5) 2_655 . .
Zr(1) Zr(1) C(4) C(5) 147.7(5) 2_655 . .
C(4) Zr(1) Zr(1) C(1) 53.8(4) . 2_655 2_655
C(4) Zr(1) Zr(1) C(2) 16.3(3) . 2_655 2_655
C(4) Zr(1) Zr(1) C(3) 30.8(3) . 2_655 2_655
C(4) Zr(1) Zr(1) C(4) 62.1(3) . 2_655 2_655
C(4) Zr(1) Zr(1) C(5) 80.9(3) . 2_655 2_655
C(4) Zr(1) Zr(1) C(10) -102.2(2) . 2_655 2_655
C(4) Zr(1) Zr(1) C(11) -68.9(2) . 2_655 2_655
C(4) Zr(1) Zr(1) C(12) -55.7(3) . 2_655 2_655
C(4) Zr(1) Zr(1) C(13) -83.3(3) . 2_655 2_655
C(4) Zr(1) Zr(1) C(14) -114.3(2) . 2_655 2_655
C(4) Zr(1) Zr(1) C(13) 145.4(3) . 2_655 .
Zr(1) Zr(1) C(5) C(1) -152.8(4) 2_655 . .
Zr(1) Zr(1) C(5) C(4) -37.4(5) 2_655 . .
C(5) Zr(1) Zr(1) C(1) 72.7(4) . 2_655 2_655
C(5) Zr(1) Zr(1) C(2) 35.1(3) . 2_655 2_655
C(5) Zr(1) Zr(1) C(3) 49.6(3) . 2_655 2_655
C(5) Zr(1) Zr(1) C(4) 80.9(3) . 2_655 2_655
C(5) Zr(1) Zr(1) C(5) 99.8(3) . 2_655 2_655
C(5) Zr(1) Zr(1) C(10) -83.3(3) . 2_655 2_655
C(5) Zr(1) Zr(1) C(11) -50.0(3) . 2_655 2_655
C(5) Zr(1) Zr(1) C(12) -36.8(3) . 2_655 2_655
C(5) Zr(1) Zr(1) C(13) -64.4(3) . 2_655 2_655
C(5) Zr(1) Zr(1) C(14) -95.4(3) . 2_655 2_655
C(5) Zr(1) Zr(1) C(13) 164.2(3) . 2_655 .
Zr(1) Zr(1) C(10) P(2) -138.7(3) 2_655 . .
Zr(1) Zr(1) C(10) C(11) 92.1(4) 2_655 . .
Zr(1) Zr(1) C(10) C(14) -20.4(4) 2_655 . .
C(10) Zr(1) Zr(1) C(1) -110.4(4) . 2_655 2_655
C(10) Zr(1) Zr(1) C(2) -148.0(3) . 2_655 2_655
C(10) Zr(1) Zr(1) C(3) -133.5(2) . 2_655 2_655
C(10) Zr(1) Zr(1) C(4) -102.2(2) . 2_655 2_655
C(10) Zr(1) Zr(1) C(5) -83.3(3) . 2_655 2_655
C(10) Zr(1) Zr(1) C(10) 93.6(2) . 2_655 2_655
C(10) Zr(1) Zr(1) C(11) 126.9(2) . 2_655 2_655
C(10) Zr(1) Zr(1) C(12) 140.1(3) . 2_655 2_655
C(10) Zr(1) Zr(1) C(13) 112.5(3) . 2_655 2_655
C(10) Zr(1) Zr(1) C(14) 81.5(2) . 2_655 2_655
C(10) Zr(1) Zr(1) C(13) -18.9(3) . 2_655 .
Zr(1) Zr(1) C(11) C(10) -95.0(4) 2_655 . .
Zr(1) Zr(1) C(11) C(12) 23.6(5) 2_655 . .
C(11) Zr(1) Zr(1) C(1) -77.1(4) . 2_655 2_655
C(11) Zr(1) Zr(1) C(2) -114.7(3) . 2_655 2_655
C(11) Zr(1) Zr(1) C(3) -100.2(2) . 2_655 2_655
C(11) Zr(1) Zr(1) C(4) -68.9(2) . 2_655 2_655
C(11) Zr(1) Zr(1) C(5) -50.0(3) . 2_655 2_655
C(11) Zr(1) Zr(1) C(10) 126.9(2) . 2_655 2_655
C(11) Zr(1) Zr(1) C(11) 160.2(2) . 2_655 2_655
C(11) Zr(1) Zr(1) C(12) 173.4(3) . 2_655 2_655
C(11) Zr(1) Zr(1) C(13) 145.8(3) . 2_655 2_655
C(11) Zr(1) Zr(1) C(14) 114.8(2) . 2_655 2_655
C(11) Zr(1) Zr(1) C(13) 14.4(3) . 2_655 .
Zr(1) Zr(1) C(12) C(11) -155.6(5) 2_655 . .
Zr(1) Zr(1) C(12) C(13) -37.2(4) 2_655 . .
C(12) Zr(1) Zr(1) C(1) -63.9(4) . 2_655 2_655
C(12) Zr(1) Zr(1) C(2) -101.5(3) . 2_655 2_655
C(12) Zr(1) Zr(1) C(3) -86.9(3) . 2_655 2_655
C(12) Zr(1) Zr(1) C(4) -55.7(3) . 2_655 2_655
C(12) Zr(1) Zr(1) C(5) -36.8(3) . 2_655 2_655
C(12) Zr(1) Zr(1) C(10) 140.1(3) . 2_655 2_655
C(12) Zr(1) Zr(1) C(11) 173.4(3) . 2_655 2_655
C(12) Zr(1) Zr(1) C(12) -173.4(3) . 2_655 2_655
C(12) Zr(1) Zr(1) C(13) 159.0(3) . 2_655 2_655
C(12) Zr(1) Zr(1) C(14) 128.0(3) . 2_655 2_655
C(12) Zr(1) Zr(1) C(13) 27.6(3) . 2_655 .
Zr(1) Zr(1) C(13) C(12) 128.1(6) 2_655 . .
Zr(1) Zr(1) C(13) C(14) -122.3(5) 2_655 . .
C(13) Zr(1) Zr(1) C(1) -91.5(4) . 2_655 2_655
C(13) Zr(1) Zr(1) C(2) -129.1(4) . 2_655 2_655
C(13) Zr(1) Zr(1) C(3) -114.6(3) . 2_655 2_655
C(13) Zr(1) Zr(1) C(4) -83.3(3) . 2_655 2_655
C(13) Zr(1) Zr(1) C(5) -64.4(3) . 2_655 2_655
C(13) Zr(1) Zr(1) C(10) 112.5(3) . 2_655 2_655
C(13) Zr(1) Zr(1) C(11) 145.8(3) . 2_655 2_655
C(13) Zr(1) Zr(1) C(12) 159.0(3) . 2_655 2_655
C(13) Zr(1) Zr(1) C(13) 131.4(4) . 2_655 2_655
C(13) Zr(1) Zr(1) C(14) 100.4(3) . 2_655 2_655
Zr(1) Zr(1) C(13) C(12) -69.6(7) 2_655 2_655 2_655
Zr(1) Zr(1) C(13) C(14) 68.5(6) 2_655 2_655 2_655
C(13) Zr(1) Zr(1) C(1) 137.1(4) 2_655 2_655 2_655
C(13) Zr(1) Zr(1) C(2) 99.5(4) 2_655 2_655 2_655
C(13) Zr(1) Zr(1) C(3) 114.1(3) 2_655 2_655 2_655
C(13) Zr(1) Zr(1) C(4) 145.4(3) 2_655 2_655 2_655
C(13) Zr(1) Zr(1) C(5) 164.2(3) 2_655 2_655 2_655
C(13) Zr(1) Zr(1) C(10) -18.9(3) 2_655 2_655 2_655
C(13) Zr(1) Zr(1) C(11) 14.4(3) 2_655 2_655 2_655
C(13) Zr(1) Zr(1) C(12) 27.6(3) 2_655 2_655 2_655
C(13) Zr(1) Zr(1) C(14) -31.0(3) 2_655 2_655 2_655
C(13) Zr(1) Zr(1) C(13) -131.4(4) 2_655 2_655 .
Zr(1) Zr(1) C(14) C(10) 158.8(5) 2_655 . .
Zr(1) Zr(1) C(14) C(13) 40.8(4) 2_655 . .
C(14) Zr(1) Zr(1) C(1) -122.5(4) . 2_655 2_655
C(14) Zr(1) Zr(1) C(2) -160.1(3) . 2_655 2_655
C(14) Zr(1) Zr(1) C(3) -145.6(2) . 2_655 2_655
C(14) Zr(1) Zr(1) C(4) -114.3(2) . 2_655 2_655
C(14) Zr(1) Zr(1) C(5) -95.4(3) . 2_655 2_655
C(14) Zr(1) Zr(1) C(10) 81.5(2) . 2_655 2_655
C(14) Zr(1) Zr(1) C(11) 114.8(2) . 2_655 2_655
C(14) Zr(1) Zr(1) C(12) 128.0(3) . 2_655 2_655
C(14) Zr(1) Zr(1) C(13) 100.4(3) . 2_655 2_655
C(14) Zr(1) Zr(1) C(14) 69.4(2) . 2_655 2_655
C(14) Zr(1) Zr(1) C(13) -31.0(3) . 2_655 .
C(1) Zr(1) C(2) C(3) -115.0(7) . . .
C(2) Zr(1) C(1) P(1) -127.7(6) . . .
C(2) Zr(1) C(1) C(5) 111.1(7) . . .
C(1) Zr(1) C(3) C(2) 38.0(5) . . .
C(1) Zr(1) C(3) C(4) -77.6(6) . . .
C(3) Zr(1) C(1) P(1) -164.2(5) . . .
C(3) Zr(1) C(1) C(2) -36.6(5) . . .
C(3) Zr(1) C(1) C(5) 74.6(5) . . .
C(1) Zr(1) C(4) C(3) 79.7(6) . . .
C(1) Zr(1) C(4) C(5) -37.9(5) . . .
C(4) Zr(1) C(1) P(1) 157.2(5) . . .
C(4) Zr(1) C(1) C(2) -75.1(5) . . .
C(4) Zr(1) C(1) C(5) 36.0(5) . . .
C(1) Zr(1) C(5) C(4) 115.4(7) . . .
C(5) Zr(1) C(1) P(1) 121.2(6) . . .
C(5) Zr(1) C(1) C(2) -111.1(7) . . .
C(1) Zr(1) C(10) P(2) 55.1(4) . . .
C(1) Zr(1) C(10) C(11) -74.1(5) . . .
C(1) Zr(1) C(10) C(14) 173.3(4) . . .
C(10) Zr(1) C(1) P(1) -37.4(4) . . .
C(10) Zr(1) C(1) C(2) 90.3(5) . . .
C(10) Zr(1) C(1) C(5) -158.6(4) . . .
C(1) Zr(1) C(11) C(10) 113.1(5) . . .
C(1) Zr(1) C(11) C(12) -128.3(5) . . .
C(11) Zr(1) C(1) P(1) -68.8(4) . . .
C(11) Zr(1) C(1) C(2) 58.8(5) . . .
C(11) Zr(1) C(1) C(5) 170.0(5) . . .
C(1) Zr(1) C(12) C(11) 60.1(5) . . .
C(1) Zr(1) C(12) C(13) 178.5(4) . . .
C(12) Zr(1) C(1) P(1) -97.1(4) . . .
C(12) Zr(1) C(1) C(2) 30.6(5) . . .
C(12) Zr(1) C(1) C(5) 141.7(5) . . .
C(1) Zr(1) C(13) Zr(1) -130.8(4) . . 2_655
C(1) Zr(1) C(13) C(12) -2.7(8) . . .
C(1) Zr(1) C(13) C(14) 106.9(6) . . .
C(13) Zr(1) C(1) P(1) -95.5(6) . . .
C(13) Zr(1) C(1) C(2) 32.2(8) . . .
C(13) Zr(1) C(1) C(5) 143.4(6) . . .
C(1) Zr(1) C(13) Zr(1) 137.1(2) . 2_655 2_655
C(1) Zr(1) C(13) C(12) 67.5(8) . 2_655 2_655
C(1) Zr(1) C(13) C(14) -154.4(6) . 2_655 2_655
C(13) Zr(1) C(1) P(1) 103.8(4) 2_655 . .
C(13) Zr(1) C(1) C(2) -128.6(5) 2_655 . .
C(13) Zr(1) C(1) C(5) -17.4(6) 2_655 . .
C(1) Zr(1) C(14) C(10) -10.4(7) . . .
C(1) Zr(1) C(14) C(13) -128.4(5) . . .
C(14) Zr(1) C(1) P(1) -31.2(6) . . .
C(14) Zr(1) C(1) C(2) 96.5(6) . . .
C(14) Zr(1) C(1) C(5) -152.4(5) . . .
C(2) Zr(1) C(3) C(4) -115.6(8) . . .
C(3) Zr(1) C(2) C(1) 115.0(7) . . .
C(2) Zr(1) C(4) C(3) 37.4(5) . . .
C(2) Zr(1) C(4) C(5) -80.2(5) . . .
C(4) Zr(1) C(2) C(1) 79.2(5) . . .
C(4) Zr(1) C(2) C(3) -35.8(5) . . .
C(2) Zr(1) C(5) C(1) -39.7(4) . . .
C(2) Zr(1) C(5) C(4) 75.7(5) . . .
C(5) Zr(1) C(2) C(1) 39.3(4) . . .
C(5) Zr(1) C(2) C(3) -75.7(5) . . .
C(2) Zr(1) C(10) P(2) 90.5(4) . . .
C(2) Zr(1) C(10) C(11) -38.7(5) . . .
C(2) Zr(1) C(10) C(14) -151.3(4) . . .
C(10) Zr(1) C(2) C(1) -100.3(5) . . .
C(10) Zr(1) C(2) C(3) 144.7(5) . . .
C(2) Zr(1) C(11) C(10) 142.2(5) . . .
C(2) Zr(1) C(11) C(12) -99.3(5) . . .
C(11) Zr(1) C(2) C(1) -120.3(5) . . .
C(11) Zr(1) C(2) C(3) 124.7(5) . . .
C(2) Zr(1) C(12) C(11) 76.6(5) . . .
C(2) Zr(1) C(12) C(13) -165.0(5) . . .
C(12) Zr(1) C(2) C(1) -152.8(5) . . .
C(12) Zr(1) C(2) C(3) 92.2(5) . . .
C(2) Zr(1) C(13) Zr(1) -110.9(3) . . 2_655
C(2) Zr(1) C(13) C(12) 17.2(6) . . .
C(2) Zr(1) C(13) C(14) 126.7(4) . . .
C(13) Zr(1) C(2) C(1) -162.3(4) . . .
C(13) Zr(1) C(2) C(3) 82.7(6) . . .
C(2) Zr(1) C(13) Zr(1) 94.6(4) . 2_655 2_655
C(2) Zr(1) C(13) C(12) 25.0(10) . 2_655 2_655
C(2) Zr(1) C(13) C(14) 163.1(5) . 2_655 2_655
C(13) Zr(1) C(2) C(1) 81.2(6) 2_655 . .
C(13) Zr(1) C(2) C(3) -33.9(7) 2_655 . .
C(2) Zr(1) C(14) C(10) 40.2(6) . . .
C(2) Zr(1) C(14) C(13) -77.8(5) . . .
C(14) Zr(1) C(2) C(1) -122.5(5) . . .
C(14) Zr(1) C(2) C(3) 122.5(5) . . .
C(3) Zr(1) C(4) C(5) -117.5(8) . . .
C(4) Zr(1) C(3) C(2) 115.6(8) . . .
C(3) Zr(1) C(5) C(1) -80.4(5) . . .
C(3) Zr(1) C(5) C(4) 35.0(5) . . .
C(5) Zr(1) C(3) C(2) 79.7(6) . . .
C(5) Zr(1) C(3) C(4) -35.9(5) . . .
C(3) Zr(1) C(10) P(2) 114.7(4) . . .
C(3) Zr(1) C(10) C(11) -14.5(6) . . .
C(3) Zr(1) C(10) C(14) -127.1(5) . . .
C(10) Zr(1) C(3) C(2) -47.0(7) . . .
C(10) Zr(1) C(3) C(4) -162.7(5) . . .
C(3) Zr(1) C(11) C(10) 168.9(5) . . .
C(3) Zr(1) C(11) C(12) -72.6(5) . . .
C(11) Zr(1) C(3) C(2) -54.9(5) . . .
C(11) Zr(1) C(3) C(4) -170.5(5) . . .
C(3) Zr(1) C(12) C(11) 109.2(5) . . .
C(3) Zr(1) C(12) C(13) -132.3(5) . . .
C(12) Zr(1) C(3) C(2) -86.1(5) . . .
C(12) Zr(1) C(3) C(4) 158.3(6) . . .
C(3) Zr(1) C(13) Zr(1) -76.1(3) . . 2_655
C(3) Zr(1) C(13) C(12) 52.0(5) . . .
C(3) Zr(1) C(13) C(14) 161.5(4) . . .
C(13) Zr(1) C(3) C(2) -112.2(5) . . .
C(13) Zr(1) C(3) C(4) 132.2(5) . . .
C(3) Zr(1) C(13) Zr(1) 75.8(3) . 2_655 2_655
C(3) Zr(1) C(13) C(12) 6.2(8) . 2_655 2_655
C(3) Zr(1) C(13) C(14) 144.3(6) . 2_655 2_655
C(13) Zr(1) C(3) C(2) 157.4(5) 2_655 . .
C(13) Zr(1) C(3) C(4) 41.7(6) 2_655 . .
C(3) Zr(1) C(14) C(10) 88.7(6) . . .
C(3) Zr(1) C(14) C(13) -29.3(6) . . .
C(14) Zr(1) C(3) C(2) -94.8(6) . . .
C(14) Zr(1) C(3) C(4) 149.6(5) . . .
C(4) Zr(1) C(5) C(1) -115.4(7) . . .
C(5) Zr(1) C(4) C(3) 117.5(8) . . .
C(4) Zr(1) C(10) P(2) 89.5(8) . . .
C(4) Zr(1) C(10) C(11) -39.7(10) . . .
C(4) Zr(1) C(10) C(14) -152.3(7) . . .
C(10) Zr(1) C(4) C(3) 38.6(11) . . .
C(10) Zr(1) C(4) C(5) -79.0(10) . . .
C(4) Zr(1) C(11) C(10) 162.5(5) . . .
C(4) Zr(1) C(11) C(12) -78.9(6) . . .
C(11) Zr(1) C(4) C(3) 12.1(7) . . .
C(11) Zr(1) C(4) C(5) -105.4(5) . . .
C(4) Zr(1) C(12) C(11) 121.7(5) . . .
C(4) Zr(1) C(12) C(13) -119.9(5) . . .
C(12) Zr(1) C(4) C(3) -24.5(6) . . .
C(12) Zr(1) C(4) C(5) -142.1(5) . . .
C(4) Zr(1) C(13) Zr(1) -46.6(4) . . 2_655
C(4) Zr(1) C(13) C(12) 81.5(6) . . .
C(4) Zr(1) C(13) C(14) -168.9(4) . . .
C(13) Zr(1) C(4) C(3) -62.8(6) . . .
C(13) Zr(1) C(4) C(5) 179.7(4) . . .
C(4) Zr(1) C(13) Zr(1) 96.1(3) . 2_655 2_655
C(4) Zr(1) C(13) C(12) 26.5(7) . 2_655 2_655
C(4) Zr(1) C(13) C(14) 164.6(7) . 2_655 2_655
C(13) Zr(1) C(4) C(3) -141.4(6) 2_655 . .
C(13) Zr(1) C(4) C(5) 101.1(5) 2_655 . .
C(4) Zr(1) C(14) C(10) 146.9(8) . . .
C(4) Zr(1) C(14) C(13) 29.0(11) . . .
C(14) Zr(1) C(4) C(3) -83.6(10) . . .
C(14) Zr(1) C(4) C(5) 158.9(8) . . .
C(5) Zr(1) C(10) P(2) 37.2(6) . . .
C(5) Zr(1) C(10) C(11) -92.0(6) . . .
C(5) Zr(1) C(10) C(14) 155.4(4) . . .
C(10) Zr(1) C(5) C(1) 31.8(7) . . .
C(10) Zr(1) C(5) C(4) 147.2(5) . . .
C(5) Zr(1) C(11) C(10) 120.4(5) . . .
C(5) Zr(1) C(11) C(12) -121.1(5) . . .
C(11) Zr(1) C(5) C(1) -13.1(6) . . .
C(11) Zr(1) C(5) C(4) 102.3(5) . . .
C(5) Zr(1) C(12) C(11) 91.8(6) . . .
C(5) Zr(1) C(12) C(13) -149.8(5) . . .
C(12) Zr(1) C(5) C(1) -58.4(6) . . .
C(12) Zr(1) C(5) C(4) 57.0(7) . . .
C(5) Zr(1) C(13) Zr(1) -46.1(9) . . 2_655
C(5) Zr(1) C(13) C(12) 82.0(10) . . .
C(5) Zr(1) C(13) C(14) -168.4(7) . . .
C(13) Zr(1) C(5) C(1) -116.2(9) . . .
C(13) Zr(1) C(5) C(4) -0.8(10) . . .
C(5) Zr(1) C(13) Zr(1) 127.6(2) . 2_655 2_655
C(5) Zr(1) C(13) C(12) 58.0(8) . 2_655 2_655
C(5) Zr(1) C(13) C(14) -163.9(6) . 2_655 2_655
C(13) Zr(1) C(5) C(1) 165.8(5) 2_655 . .
C(13) Zr(1) C(5) C(4) -78.8(5) 2_655 . .
C(5) Zr(1) C(14) C(10) -75.7(11) . . .
C(5) Zr(1) C(14) C(13) 166.4(9) . . .
C(14) Zr(1) C(5) C(1) 87.9(10) . . .
C(14) Zr(1) C(5) C(4) -156.7(8) . . .
C(10) Zr(1) C(11) C(12) 118.6(7) . . .
C(11) Zr(1) C(10) P(2) 129.2(6) . . .
C(11) Zr(1) C(10) C(14) -112.6(7) . . .
C(10) Zr(1) C(12) C(11) -35.1(4) . . .
C(10) Zr(1) C(12) C(13) 83.4(5) . . .
C(12) Zr(1) C(10) P(2) 164.6(5) . . .
C(12) Zr(1) C(10) C(11) 35.4(4) . . .
C(12) Zr(1) C(10) C(14) -77.2(5) . . .
C(10) Zr(1) C(13) Zr(1) 158.2(4) . . 2_655
C(10) Zr(1) C(13) C(12) -73.7(5) . . .
C(10) Zr(1) C(13) C(14) 35.8(4) . . .
C(13) Zr(1) C(10) P(2) -154.7(5) . . .
C(13) Zr(1) C(10) C(11) 76.0(5) . . .
C(13) Zr(1) C(10) C(14) -36.5(4) . . .
C(10) Zr(1) C(13) Zr(1) -83.9(3) . 2_655 2_655
C(10) Zr(1) C(13) C(12) -153.5(7) . 2_655 2_655
C(10) Zr(1) C(13) C(14) -15.3(7) . 2_655 2_655
C(13) Zr(1) C(10) P(2) -90.6(4) 2_655 . .
C(13) Zr(1) C(10) C(11) 140.2(5) 2_655 . .
C(13) Zr(1) C(10) C(14) 27.7(5) 2_655 . .
C(10) Zr(1) C(14) C(13) -118.0(6) . . .
C(14) Zr(1) C(10) P(2) -118.2(6) . . .
C(14) Zr(1) C(10) C(11) 112.6(7) . . .
C(11) Zr(1) C(12) C(13) 118.4(7) . . .
C(12) Zr(1) C(11) C(10) -118.6(7) . . .
C(11) Zr(1) C(13) Zr(1) -163.0(4) . . 2_655
C(11) Zr(1) C(13) C(12) -34.9(4) . . .
C(11) Zr(1) C(13) C(14) 74.6(4) . . .
C(13) Zr(1) C(11) C(10) -82.5(5) . . .
C(13) Zr(1) C(11) C(12) 36.1(5) . . .
C(11) Zr(1) C(13) Zr(1) -53.6(4) . 2_655 2_655
C(11) Zr(1) C(13) C(12) -123.2(7) . 2_655 2_655
C(11) Zr(1) C(13) C(14) 14.9(9) . 2_655 2_655
C(13) Zr(1) C(11) C(10) -58.1(6) 2_655 . .
C(13) Zr(1) C(11) C(12) 60.5(6) 2_655 . .
C(11) Zr(1) C(14) C(10) 37.6(4) . . .
C(11) Zr(1) C(14) C(13) -80.4(5) . . .
C(14) Zr(1) C(11) C(10) -39.7(5) . . .
C(14) Zr(1) C(11) C(12) 78.8(5) . . .
C(12) Zr(1) C(13) Zr(1) -128.1(6) . . 2_655
C(12) Zr(1) C(13) C(14) 109.6(7) . . .
C(13) Zr(1) C(12) C(11) -118.4(7) . . .
C(12) Zr(1) C(13) Zr(1) -22.1(3) . 2_655 2_655
C(12) Zr(1) C(13) C(12) -91.7(8) . 2_655 2_655
C(12) Zr(1) C(13) C(14) 46.4(7) . 2_655 2_655
C(13) Zr(1) C(12) C(11) -138.7(5) 2_655 . .
C(13) Zr(1) C(12) C(13) -20.3(6) 2_655 . .
C(12) Zr(1) C(14) C(10) 78.0(5) . . .
C(12) Zr(1) C(14) C(13) -39.9(4) . . .
C(14) Zr(1) C(12) C(11) -77.2(5) . . .
C(14) Zr(1) C(12) C(13) 41.2(5) . . .
C(13) Zr(1) C(13) Zr(1) -33.4(2) . 2_655 2_655
C(13) Zr(1) C(13) C(12) -103.0(8) . 2_655 2_655
C(13) Zr(1) C(13) C(14) 35.2(6) . 2_655 2_655
C(13) Zr(1) C(13) Zr(1) 33.5(2) 2_655 . 2_655
C(13) Zr(1) C(13) C(12) 161.6(5) 2_655 . .
C(13) Zr(1) C(13) C(14) -88.8(4) 2_655 . .
C(13) Zr(1) C(14) C(10) 118.0(6) . . .
C(14) Zr(1) C(13) Zr(1) 122.3(5) . . 2_655
C(14) Zr(1) C(13) C(12) -109.6(7) . . .
C(13) Zr(1) C(14) C(10) -154.9(5) 2_655 . .
C(13) Zr(1) C(14) C(13) 87.1(4) 2_655 . .
C(14) Zr(1) C(13) Zr(1) -68.6(2) . 2_655 2_655
C(14) Zr(1) C(13) C(12) -138.2(8) . 2_655 2_655
C(14) Zr(1) C(13) C(14) -0.1(5) . 2_655 2_655
Ru(1) P(1) C(1) Zr(1) -29.7(3) . . .
Ru(1) P(1) C(1) C(2) -109.7(8) . . .
Ru(1) P(1) C(1) C(5) 50.1(8) . . .
Ru(1) P(1) C(6) C(7) -177.6(6) . . .
Ru(1) P(1) C(8) C(9) 73.0(7) . . .
C(1) P(1) C(6) C(7) 59.5(8) . . .
C(6) P(1) C(1) Zr(1) 102.0(4) . . .
C(6) P(1) C(1) C(2) 22.0(9) . . .
C(6) P(1) C(1) C(5) -178.2(7) . . .
C(1) P(1) C(8) C(9) -168.2(6) . . .
C(8) P(1) C(1) Zr(1) -156.6(3) . . .
C(8) P(1) C(1) C(2) 123.4(8) . . .
C(8) P(1) C(1) C(5) -76.8(8) . . .
C(6) P(1) C(8) C(9) -64.5(7) . . .
C(8) P(1) C(6) C(7) -41.5(8) . . .
Ru(1) P(2) C(10) Zr(1) 3.8(4) . . .
Ru(1) P(2) C(10) C(11) 88.1(8) . . .
Ru(1) P(2) C(10) C(14) -72.1(7) . . .
Ru(1) P(2) C(15) C(16) 50.2(7) . . .
Ru(1) P(2) C(17) C(18) 162.3(6) . . .
C(10) P(2) C(15) C(16) 178.0(6) . . .
C(15) P(2) C(10) Zr(1) -130.6(4) . . .
C(15) P(2) C(10) C(11) -46.3(9) . . .
C(15) P(2) C(10) C(14) 153.5(7) . . .
C(10) P(2) C(17) C(18) 43.2(7) . . .
C(17) P(2) C(10) Zr(1) 126.3(4) . . .
C(17) P(2) C(10) C(11) -149.4(8) . . .
C(17) P(2) C(10) C(14) 50.4(7) . . .
C(15) P(2) C(17) C(18) -64.2(7) . . .
C(17) P(2) C(15) C(16) -79.0(7) . . .
Zr(1) C(1) C(2) C(3) 68.2(6) . . .
Zr(1) C(1) C(5) C(4) -68.5(6) . . .
P(1) C(1) C(2) Zr(1) 94.2(7) . . .
P(1) C(1) C(2) C(3) 162.4(7) . . .
P(1) C(1) C(5) Zr(1) -95.9(6) . . .
P(1) C(1) C(5) C(4) -164.4(6) . . .
C(2) C(1) C(5) Zr(1) 68.0(5) . . .
C(2) C(1) C(5) C(4) -0.5(9) . . .
C(5) C(1) C(2) Zr(1) -68.3(5) . . .
C(5) C(1) C(2) C(3) -0.1(7) . . .
Zr(1) C(2) C(3) C(4) 66.2(6) . . .
C(1) C(2) C(3) Zr(1) -65.5(6) . . .
C(1) C(2) C(3) C(4) 0.7(10) . . .
Zr(1) C(3) C(4) C(5) 62.8(6) . . .
C(2) C(3) C(4) Zr(1) -63.8(6) . . .
C(2) C(3) C(4) C(5) -1.0(10) . . .
Zr(1) C(4) C(5) C(1) 65.4(6) . . .
C(3) C(4) C(5) Zr(1) -64.5(6) . . .
C(3) C(4) C(5) C(1) 0.9(10) . . .
Zr(1) C(10) C(11) C(12) -61.8(6) . . .
Zr(1) C(10) C(14) C(13) 63.8(6) . . .
P(2) C(10) C(11) Zr(1) -99.4(7) . . .
P(2) C(10) C(11) C(12) -161.2(7) . . .
P(2) C(10) C(14) Zr(1) 97.8(6) . . .
P(2) C(10) C(14) C(13) 161.6(6) . . .
C(11) C(10) C(14) Zr(1) -67.0(5) . . .
C(11) C(10) C(14) C(13) -3.2(9) . . .
C(14) C(10) C(11) Zr(1) 63.3(5) . . .
C(14) C(10) C(11) C(12) 1.5(9) . . .
Zr(1) C(11) C(12) C(13) -62.3(6) . . .
C(10) C(11) C(12) Zr(1) 62.9(6) . . .
C(10) C(11) C(12) C(13) 0.6(10) . . .
Zr(1) C(12) C(13) Zr(1) 74.8(6) . . 2_655
Zr(1) C(12) C(13) C(14) -68.5(5) . . .
C(11) C(12) C(13) Zr(1) 66.0(6) . . .
C(11) C(12) C(13) Zr(1) 140.8(6) . . 2_655
C(11) C(12) C(13) C(14) -2.5(9) . . .
Zr(1) C(13) C(14) C(10) -66.8(6) . . .
Zr(1) C(13) C(14) Zr(1) -75.7(5) 2_655 . .
Zr(1) C(13) C(14) C(10) -142.5(6) 2_655 . .
C(12) C(13) C(14) Zr(1) 70.2(5) . . .
C(12) C(13) C(14) C(10) 3.5(9) . . .
Ru(1) C(19) C(20) C(21) -62.1(5) . . .
Ru(1) C(19) C(20) C(25) 130.4(8) . . .
Ru(1) C(19) C(23) C(22) 64.4(6) . . .
Ru(1) C(19) C(23) C(28) -123.8(9) . . .
C(20) C(19) C(23) Ru(1) -64.3(6) . . .
C(20) C(19) C(23) C(22) 0.1(7) . . .
C(20) C(19) C(23) C(28) 171.9(8) . . .
C(23) C(19) C(20) Ru(1) 62.5(6) . . .
C(23) C(19) C(20) C(21) 0.4(10) . . .
C(23) C(19) C(20) C(25) -167.0(8) . . .
C(24) C(19) C(20) Ru(1) -123.3(9) . . .
C(24) C(19) C(20) C(21) 174.6(8) . . .
C(24) C(19) C(20) C(25) 7.1(14) . . .
C(24) C(19) C(23) Ru(1) 121.3(8) . . .
C(24) C(19) C(23) C(22) -174.3(8) . . .
C(24) C(19) C(23) C(28) -2.4(14) . . .
Ru(1) C(20) C(21) C(22) -62.1(5) . . .
Ru(1) C(20) C(21) C(26) 131.8(9) . . .
C(19) C(20) C(21) Ru(1) 61.3(6) . . .
C(19) C(20) C(21) C(22) -0.8(9) . . .
C(19) C(20) C(21) C(26) -166.9(8) . . .
C(25) C(20) C(21) Ru(1) -131.1(8) . . .
C(25) C(20) C(21) C(22) 166.7(8) . . .
C(25) C(20) C(21) C(26) 0.6(14) . . .
Ru(1) C(21) C(22) C(23) -61.5(6) . . .
Ru(1) C(21) C(22) C(27) 130.9(8) . . .
C(20) C(21) C(22) Ru(1) 62.4(5) . . .
C(20) C(21) C(22) C(23) 0.8(9) . . .
C(20) C(21) C(22) C(27) -166.8(7) . . .
C(26) C(21) C(22) Ru(1) -131.3(8) . . .
C(26) C(21) C(22) C(23) 167.2(8) . . .
C(26) C(21) C(22) C(27) -0.4(11) . . .
Ru(1) C(22) C(23) C(19) -64.2(6) . . .
Ru(1) C(22) C(23) C(28) 124.2(9) . . .
C(21) C(22) C(23) Ru(1) 63.6(6) . . .
C(21) C(22) C(23) C(19) -0.6(10) . . .
C(21) C(22) C(23) C(28) -172.2(8) . . .
C(27) C(22) C(23) Ru(1) -129.4(9) . . .
C(27) C(22) C(23) C(19) 166.4(8) . . .
C(27) C(22) C(23) C(28) -5.2(15) . . .
